data_4118585
loop_
_publ_author_name
'Gang Zhang'
'Yanjun Li'
'Kui Jiang'
'Huiyi Zeng'
'Tao Liu'
'Xingguo Chen'
'Jingui Qin'
'Zheshuai Lin'
'Peizhen Fu'
'Yicheng Wu'
'Chuangtian Chen'

_publ_contact_author_address
;Department of Chemistry,
Wuhan University, Wuhan 430072,Hubei,
People's Republic of China
;
_publ_contact_author_email jgqin@whu.edu.cn
_publ_contact_author_name 'Qin Jingui'
_publ_contact_author_phone +86-27-68752330
_publ_section_title
;
 A New Mixed Halide, Cs2HgI2Cl2: Molecular Engineering for a New Nonlinear
 Optical Material in the Infrared Region
;
_journal_name_full 'Journal of the American Chemical Society'
_journal_page_first 14818
_journal_page_last 14822
_journal_paper_doi 10.1021/ja3037299
_journal_volume 134
_journal_year 2012
_chemical_formula_sum 'Cl2 Cs2 Hg I2'
_chemical_formula_weight 791.11
_chemical_name_systematic
; 
 ? 
;
_space_group_IT_number 4
_symmetry_cell_setting monoclinic
_symmetry_space_group_name_Hall 'P 2yb'
_symmetry_space_group_name_H-M 'P 1 21 1'
_atom_sites_solution_hydrogens geom
_atom_sites_solution_primary direct
_atom_sites_solution_secondary difmap
_audit_creation_method SHELXL-97
_audit_update_record
;
2012-07-19 # Formatted by publCIF
;
_cell_angle_alpha 90.00
_cell_angle_beta 108.160(2)
_cell_angle_gamma 90.00
_cell_formula_units_Z 2
_cell_length_a 8.0095(12)
_cell_length_b 7.7557(12)
_cell_length_c 9.8426(14)
_cell_measurement_reflns_used 2863
_cell_measurement_temperature 296(2)
_cell_measurement_theta_max 31.37
_cell_measurement_theta_min 2.63
_cell_volume 580.96(15)
_computing_cell_refinement 'Bruker SAINT'
_computing_data_collection 'Bruker APEX2'
_computing_data_reduction 'Bruker SAINT'
_computing_molecular_graphics 'Bruker SHELXTL'
_computing_publication_material 'Bruker SHELXTL'
_computing_structure_refinement 'SHELXL-97 (Sheldrick, 1997)'
_computing_structure_solution 'SHELXS-97 (Sheldrick, 1990)'
_diffrn_ambient_temperature 296(2)
_diffrn_measured_fraction_theta_full 0.987
_diffrn_measured_fraction_theta_max 0.987
_diffrn_measurement_device_type 'Bruker APEX-II CCD'
_diffrn_measurement_method '\f and \w scans'
_diffrn_radiation_monochromator graphite
_diffrn_radiation_source 'fine-focus sealed tube'
_diffrn_radiation_type MoK\a
_diffrn_radiation_wavelength 0.71073
_diffrn_reflns_av_R_equivalents 0.0293
_diffrn_reflns_av_sigmaI/netI 0.0436
_diffrn_reflns_limit_h_max 11
_diffrn_reflns_limit_h_min -11
_diffrn_reflns_limit_k_max 10
_diffrn_reflns_limit_k_min -10
_diffrn_reflns_limit_l_max 13
_diffrn_reflns_limit_l_min -11
_diffrn_reflns_number 5859
_diffrn_reflns_theta_full 29.98
_diffrn_reflns_theta_max 29.98
_diffrn_reflns_theta_min 2.18
_diffrn_standards_number 0
_exptl_absorpt_coefficient_mu 25.123
_exptl_absorpt_correction_T_max 0.1879
_exptl_absorpt_correction_T_min 0.1525
_exptl_absorpt_correction_type none
_exptl_crystal_colour colorless
_exptl_crystal_density_diffrn 4.522
_exptl_crystal_density_meas 0
_exptl_crystal_description block
_exptl_crystal_F_000 660
_exptl_crystal_size_max 0.12
_exptl_crystal_size_mid 0.10
_exptl_crystal_size_min 0.10
_refine_diff_density_max 1.264
_refine_diff_density_min -2.463
_refine_diff_density_rms 0.412
_refine_ls_abs_structure_details 'Flack H D (1983), Acta Cryst. A39, 876-881'
_refine_ls_abs_structure_Flack 0.00
_refine_ls_extinction_method none
_refine_ls_goodness_of_fit_ref 1.123
_refine_ls_hydrogen_treatment mixed
_refine_ls_matrix_type full
_refine_ls_number_parameters 64
_refine_ls_number_reflns 3243
_refine_ls_number_restraints 1
_refine_ls_restrained_S_all 1.123
_refine_ls_R_factor_all 0.0433
_refine_ls_R_factor_gt 0.0350
_refine_ls_shift/su_max 0.004
_refine_ls_shift/su_mean 0.001
_refine_ls_structure_factor_coef Fsqd
_refine_ls_weighting_details 'calc w=1/[\s^2^(Fo^2^)+(0.0613P)^2^+0.2174P] where P=(Fo^2^+2Fc^2^)/3'
_refine_ls_weighting_scheme calc
_refine_ls_wR_factor_gt 0.0945
_refine_ls_wR_factor_ref 0.1167
_reflns_number_gt 2781
_reflns_number_total 3243
_reflns_threshold_expression >2sigma(I)
_cod_data_source_file ja3037299_si_002.cif
_cod_data_source_block mo_120619d_0m
_cod_database_code 4118585

loop_
_symmetry_equiv_pos_as_xyz
'x, y, z'
'-x, y+1/2, -z'

loop_
_atom_site_label
_atom_site_type_symbol
_atom_site_fract_x
_atom_site_fract_y
_atom_site_fract_z
_atom_site_U_iso_or_equiv
_atom_site_adp_type
_atom_site_occupancy
_atom_site_symmetry_multiplicity
_atom_site_calc_flag
Hg1 Hg 0.74472(4) 0.1143(3) 0.18693(3) 0.04534(12) Uani 1 1 d
Cs1 Cs 1.19070(7) 0.1160(3) 0.05028(5) 0.04089(14) Uani 1 1 d
Cl1 Cl 0.9801(12) -0.1313(6) 0.2475(8) 0.0404(15) Uani 1 1 d
Cl2 Cl 0.9794(12) 0.3547(5) 0.2452(8) 0.0406(16) Uani 1 1 d
Cs2 Cs 1.19736(7) 0.1150(3) 0.54700(5) 0.04202(14) Uani 1 1 d
I1 I 0.60539(9) 0.1158(3) -0.09945(6) 0.05530(18) Uani 1 1 d
I2 I 0.60954(10) 0.1092(4) 0.40494(8) 0.0560(2) Uani 1 1 d

loop_
_atom_site_aniso_label
_atom_site_aniso_U_11
_atom_site_aniso_U_22
_atom_site_aniso_U_33
_atom_site_aniso_U_23
_atom_site_aniso_U_13
_atom_site_aniso_U_12
Hg1 0.04344(19) 0.0540(2) 0.03937(19) 0.0001(5) 0.01406(14) 0.0005(5)
Cs1 0.0437(3) 0.0441(3) 0.0380(3) 0.0027(8) 0.0172(2) 0.0022(9)
Cl1 0.049(4) 0.036(3) 0.038(4) 0.0022(19) 0.016(3) 0.0002(19)
Cl2 0.047(4) 0.032(2) 0.043(4) 0.0022(19) 0.014(3) -0.0005(19)
Cs2 0.0492(3) 0.0441(3) 0.0327(3) 0.0006(8) 0.0126(2) 0.0007(9)
I1 0.0532(3) 0.0712(4) 0.0359(3) 0.0022(13) 0.0057(3) -0.0019(15)
I2 0.0547(4) 0.0724(6) 0.0497(4) 0.0090(11) 0.0289(3) 0.0124(12)

loop_
_atom_type_symbol
_atom_type_description
_atom_type_scat_dispersion_real
_atom_type_scat_dispersion_imag
_atom_type_scat_source
Cl Cl 0.1484 0.1585 'International Tables Vol C Tables 4.2.6.8 and 6.1.1.4'
I I -0.4742 1.8119 'International Tables Vol C Tables 4.2.6.8 and 6.1.1.4'
Cs Cs -0.3680 2.1192 'International Tables Vol C Tables 4.2.6.8 and 6.1.1.4'
Hg Hg -2.3894 9.2266 'International Tables Vol C Tables 4.2.6.8 and 6.1.1.4'

loop_
_geom_angle_atom_site_label_1
_geom_angle_atom_site_label_2
_geom_angle_atom_site_label_3
_geom_angle
_geom_angle_site_symmetry_1
_geom_angle_site_symmetry_3
Cl2 Hg1 Cl1 92.99(6) . .
Cl2 Hg1 I2 106.25(19) . .
Cl1 Hg1 I2 104.39(18) . .
Cl2 Hg1 I1 105.39(19) . .
Cl1 Hg1 I1 106.03(18) . .
I2 Hg1 I1 134.27(3) . .
Cl2 Hg1 Cs1 55.58(17) . .
Cl1 Hg1 Cs1 56.58(17) . .
I2 Hg1 Cs1 148.41(2) . .
I1 Hg1 Cs1 77.31(2) . .
Cl2 Hg1 Cs2 55.61(18) . .
Cl1 Hg1 Cs2 55.82(17) . .
I2 Hg1 Cs2 77.49(2) . .
I1 Hg1 Cs2 148.25(2) . .
Cs1 Hg1 Cs2 70.937(16) . .
Cl2 Hg1 Cs1 133.59(18) . 1_455
Cl1 Hg1 Cs1 133.41(18) . 1_455
I2 Hg1 Cs1 66.99(2) . 1_455
I1 Hg1 Cs1 67.288(18) . 1_455
Cs1 Hg1 Cs1 144.598(16) . 1_455
Cs2 Hg1 Cs1 144.462(13) . 1_455
Cl2 Hg1 Cs2 122.83(17) . 2_746
Cl1 Hg1 Cs2 47.31(17) . 2_746
I2 Hg1 Cs2 61.90(7) . 2_746
I1 Hg1 Cs2 122.27(9) . 2_746
Cs1 Hg1 Cs2 103.87(4) . 2_746
Cs2 Hg1 Cs2 67.38(3) . 2_746
Cs1 Hg1 Cs2 95.35(3) 1_455 2_746
Cl2 Hg1 Cs2 47.96(17) . 2_756
Cl1 Hg1 Cs2 123.00(17) . 2_756
I2 Hg1 Cs2 63.57(7) . 2_756
I1 Hg1 Cs2 121.70(9) . 2_756
Cs1 Hg1 Cs2 103.53(4) . 2_756
Cs2 Hg1 Cs2 67.29(2) . 2_756
Cs1 Hg1 Cs2 95.04(3) 1_455 2_756
Cs2 Hg1 Cs2 114.107(17) 2_746 2_756
Cl2 Hg1 Cs1 121.82(17) . 2_745
Cl1 Hg1 Cs1 47.19(17) . 2_745
I2 Hg1 Cs1 121.78(9) . 2_745
I1 Hg1 Cs1 63.24(7) . 2_745
Cs1 Hg1 Cs1 66.43(2) . 2_745
Cs2 Hg1 Cs1 102.93(4) . 2_745
Cs1 Hg1 Cs1 96.53(4) 1_455 2_745
Cs2 Hg1 Cs1 65.06(3) 2_746 2_745
Cs2 Hg1 Cs1 168.430(14) 2_756 2_745
Cl2 Hg1 Cs1 47.15(17) . 2_755
Cl1 Hg1 Cs1 122.61(17) . 2_755
I2 Hg1 Cs1 123.29(9) . 2_755
I1 Hg1 Cs1 62.91(7) . 2_755
Cs1 Hg1 Cs1 66.22(2) . 2_755
Cs2 Hg1 Cs1 102.73(4) . 2_755
Cs1 Hg1 Cs1 96.20(4) 1_455 2_755
Cs2 Hg1 Cs1 168.453(14) 2_746 2_755
Cs2 Hg1 Cs1 64.81(3) 2_756 2_755
Cs1 Hg1 Cs1 113.469(17) 2_745 2_755
Cl1 Cs1 Cl2 70.67(5) 2_755 2_745
Cl1 Cs1 Cl2 91.96(18) 2_755 .
Cl2 Cs1 Cl2 130.31(9) 2_745 .
Cl1 Cs1 Cl1 130.61(8) 2_755 .
Cl2 Cs1 Cl1 90.78(18) 2_745 .
Cl2 Cs1 Cl1 65.42(5) . .
Cl1 Cs1 I2 138.71(15) 2_755 1_655
Cl2 Cs1 I2 136.60(14) 2_745 1_655
Cl2 Cs1 I2 86.88(15) . 1_655
Cl1 Cs1 I2 85.84(15) . 1_655
Cl1 Cs1 I1 80.96(15) 2_755 1_655
Cl2 Cs1 I1 81.13(14) 2_745 1_655
Cl2 Cs1 I1 143.43(13) . 1_655
Cl1 Cs1 I1 142.58(14) . 1_655
I2 Cs1 I1 75.977(19) 1_655 1_655
Cl1 Cs1 I1 66.84(12) 2_755 2_755
Cl2 Cs1 I1 132.77(12) 2_745 2_755
Cl2 Cs1 I1 71.37(11) . 2_755
Cl1 Cs1 I1 132.92(12) . 2_755
I2 Cs1 I1 73.80(5) 1_655 2_755
I1 Cs1 I1 72.88(4) 1_655 2_755
Cl1 Cs1 I1 131.75(11) 2_755 2_745
Cl2 Cs1 I1 65.83(12) 2_745 2_745
Cl2 Cs1 I1 132.29(12) . 2_745
Cl1 Cs1 I1 70.52(12) . 2_745
I2 Cs1 I1 72.35(5) 1_655 2_745
I1 Cs1 I1 72.85(4) 1_655 2_745
I1 Cs1 I1 136.37(2) 2_755 2_745
Cl1 Cs1 Hg1 97.06(15) 2_755 .
Cl2 Cs1 Hg1 96.68(15) 2_745 .
Cl2 Cs1 Hg1 37.94(12) . .
Cl1 Cs1 Hg1 38.43(12) . .
I2 Cs1 Hg1 106.588(18) 1_655 .
I1 Cs1 Hg1 177.424(18) 1_655 .
I1 Cs1 Hg1 107.90(5) 2_755 .
I1 Cs1 Hg1 107.54(5) 2_745 .
Cl1 Cs1 Hg1 111.94(15) 2_755 1_655
Cl2 Cs1 Hg1 111.48(14) 2_745 1_655
Cl2 Cs1 Hg1 118.18(14) . 1_655
Cl1 Cs1 Hg1 117.45(15) . 1_655
I2 Cs1 Hg1 38.011(12) 1_655 1_655
I1 Cs1 Hg1 37.968(13) 1_655 1_655
I1 Cs1 Hg1 68.36(4) 2_755 1_655
I1 Cs1 Hg1 68.02(4) 2_745 1_655
Hg1 Cs1 Hg1 144.599(16) . 1_655
Cl1 Cs1 I1 67.65(15) 2_755 .
Cl2 Cs1 I1 67.88(14) 2_745 .
Cl2 Cs1 I1 62.47(14) . .
Cl1 Cs1 I1 62.96(14) . .
I2 Cs1 I1 142.662(18) 1_655 .
I1 Cs1 I1 141.35(2) 1_655 .
I1 Cs1 I1 111.83(6) 2_755 .
I1 Cs1 I1 111.79(6) 2_745 .
Hg1 Cs1 I1 36.078(12) . .
Hg1 Cs1 I1 179.29(3) 1_655 .
Cl1 Cs1 Hg1 33.95(13) 2_755 2_755
Cl2 Cs1 Hg1 98.15(11) 2_745 2_755
Cl2 Cs1 Hg1 89.07(12) . 2_755
Cl1 Cs1 Hg1 152.08(12) . 2_755
I2 Cs1 Hg1 104.78(5) 1_655 2_755
I1 Cs1 Hg1 65.26(4) 1_655 2_755
I1 Cs1 Hg1 35.10(2) 2_755 2_755
I1 Cs1 Hg1 137.12(2) 2_745 2_755
Hg1 Cs1 Hg1 113.89(5) . 2_755
Hg1 Cs1 Hg1 83.77(3) 1_655 2_755
I1 Cs1 Hg1 96.02(4) . 2_755
Hg1 Cl1 Cs2 98.6(3) . 2_746
Hg1 Cl1 Cs1 98.9(3) . 2_745
Cs2 Cl1 Cs1 92.74(18) 2_746 2_745
Hg1 Cl1 Cs2 85.86(17) . .
Cs2 Cl1 Cs2 90.28(18) 2_746 .
Cs1 Cl1 Cs2 173.9(3) 2_745 .
Hg1 Cl1 Cs1 84.99(16) . .
Cs2 Cl1 Cs1 176.0(3) 2_746 .
Cs1 Cl1 Cs1 88.42(17) 2_745 .
Cs2 Cl1 Cs1 88.22(17) . .
Hg1 Cl2 Cs1 99.7(3) . 2_755
Hg1 Cl2 Cs1 86.48(17) . .
Cs1 Cl2 Cs1 88.84(18) 2_755 .
Hg1 Cl2 Cs2 98.5(2) . 2_756
Cs1 Cl2 Cs2 91.63(17) 2_755 2_756
Cs1 Cl2 Cs2 174.8(3) . 2_756
Hg1 Cl2 Cs2 86.60(16) . .
Cs1 Cl2 Cs2 173.3(3) 2_755 .
Cs1 Cl2 Cs2 89.17(18) . .
Cs2 Cl2 Cs2 89.77(18) 2_756 .
Cl1 Cs2 Cl2 70.51(5) 2_756 2_746
Cl1 Cs2 Cl2 90.41(18) 2_756 .
Cl2 Cs2 Cl2 128.70(9) 2_746 .
Cl1 Cs2 Cl1 128.53(9) 2_756 .
Cl2 Cs2 Cl1 89.53(17) 2_746 .
Cl2 Cs2 Cl1 65.51(5) . .
Cl1 Cs2 I1 82.02(15) 2_756 1_656
Cl2 Cs2 I1 81.94(15) 2_746 1_656
Cl2 Cs2 I1 143.75(13) . 1_656
Cl1 Cs2 I1 143.18(14) . 1_656
Cl1 Cs2 I2 139.26(15) 2_756 1_655
Cl2 Cs2 I2 137.52(14) 2_746 1_655
Cl2 Cs2 I2 87.51(14) . 1_655
Cl1 Cs2 I2 86.93(14) . 1_655
I1 Cs2 I2 76.13(2) 1_656 1_655
Cl1 Cs2 I2 66.88(12) 2_756 2_756
Cl2 Cs2 I2 133.07(11) 2_746 2_756
Cl2 Cs2 I2 70.75(11) . 2_756
Cl1 Cs2 I2 132.80(11) . 2_756
I1 Cs2 I2 73.70(5) 1_656 2_756
I2 Cs2 I2 74.11(4) 1_655 2_756
Cl1 Cs2 I2 132.56(12) 2_756 2_746
Cl2 Cs2 I2 65.99(11) 2_746 2_746
Cl2 Cs2 I2 131.79(11) . 2_746
Cl1 Cs2 I2 69.63(12) . 2_746
I1 Cs2 I2 74.21(4) 1_656 2_746
I2 Cs2 I2 73.17(4) 1_655 2_746
I2 Cs2 I2 138.49(3) 2_756 2_746
Cl1 Cs2 Hg1 95.21(15) 2_756 .
Cl2 Cs2 Hg1 95.33(15) 2_746 .
Cl2 Cs2 Hg1 37.78(12) . .
Cl1 Cs2 Hg1 38.32(12) . .
I1 Cs2 Hg1 176.620(18) 1_656 .
I2 Cs2 Hg1 107.246(19) 1_655 .
I2 Cs2 Hg1 107.05(5) 2_756 .
I2 Cs2 Hg1 106.54(5) 2_746 .
Cl1 Cs2 Hg1 34.06(13) 2_756 2_756
Cl2 Cs2 Hg1 98.10(11) 2_746 2_756
Cl2 Cs2 Hg1 88.35(11) . 2_756
Cl1 Cs2 Hg1 150.95(12) . 2_756
I1 Cs2 Hg1 65.86(4) 1_656 2_756
I2 Cs2 Hg1 105.20(5) 1_655 2_756
I2 Cs2 Hg1 35.29(2) 2_756 2_756
I2 Cs2 Hg1 138.87(2) 2_746 2_756
Hg1 Cs2 Hg1 112.76(5) . 2_756
Cl1 Cs2 Hg1 97.72(11) 2_756 2_746
Cl2 Cs2 Hg1 33.50(12) 2_746 2_746
Cl2 Cs2 Hg1 150.15(12) . 2_746
Cl1 Cs2 Hg1 87.37(11) . 2_746
I1 Cs2 Hg1 66.07(4) 1_656 2_746
I2 Cs2 Hg1 104.02(5) 1_655 2_746
I2 Cs2 Hg1 138.67(3) 2_756 2_746
I2 Cs2 Hg1 35.07(2) 2_746 2_746
Hg1 Cs2 Hg1 112.57(5) . 2_746
Hg1 Cs2 Hg1 114.107(17) 2_756 2_746
Cl1 Cs2 Cs1 135.53(13) 2_756 .
Cl2 Cs2 Cs1 135.44(13) 2_746 .
Cl2 Cs2 Cs1 45.30(13) . .
Cl1 Cs2 Cs1 46.08(12) . .
I1 Cs2 Cs1 128.997(19) 1_656 .
I2 Cs2 Cs1 52.870(14) 1_655 .
I2 Cs2 Cs1 90.01(4) 2_756 .
I2 Cs2 Cs1 90.17(4) 2_746 .
Hg1 Cs2 Cs1 54.383(12) . .
Hg1 Cs2 Cs1 122.39(5) 2_756 .
Hg1 Cs2 Cs1 122.49(5) 2_746 .
Hg1 I1 Cs2 151.63(3) . 1_454
Hg1 I1 Cs1 74.74(2) . 1_455
Cs2 I1 Cs1 76.89(2) 1_454 1_455
Hg1 I1 Cs1 81.66(7) . 2_745
Cs2 I1 Cs1 106.63(5) 1_454 2_745
Cs1 I1 Cs1 107.15(6) 1_455 2_745
Hg1 I1 Cs1 82.13(7) . 2_755
Cs2 I1 Cs1 106.78(5) 1_454 2_755
Cs1 I1 Cs1 107.11(6) 1_455 2_755
Cs1 I1 Cs1 136.37(2) 2_745 2_755
Hg1 I1 Cs1 66.611(16) . .
Cs2 I1 Cs1 141.76(2) 1_454 .
Cs1 I1 Cs1 141.35(2) 1_455 .
Cs1 I1 Cs1 68.20(3) 2_745 .
Cs1 I1 Cs1 68.18(3) 2_755 .
Hg1 I2 Cs2 150.20(3) . 1_455
Hg1 I2 Cs1 75.00(2) . 1_455
Cs2 I2 Cs1 75.22(2) 1_455 1_455
Hg1 I2 Cs2 82.81(7) . 2_746
Cs2 I2 Cs2 107.17(6) 1_455 2_746
Cs1 I2 Cs2 107.16(6) 1_455 2_746
Hg1 I2 Cs2 81.37(7) . 2_756
Cs2 I2 Cs2 105.54(6) 1_455 2_756
Cs1 I2 Cs2 105.35(6) 1_455 2_756
Cs2 I2 Cs2 138.49(3) 2_746 2_756

loop_
_geom_bond_atom_site_label_1
_geom_bond_atom_site_label_2
_geom_bond_distance
_geom_bond_site_symmetry_2
Hg1 Cl2 2.582(7) .
Hg1 Cl1 2.615(7) .
Hg1 I2 2.6882(8) .
Hg1 I1 2.6889(8) .
Hg1 Cs1 4.1909(8) .
Hg1 Cs2 4.2065(7) .
Hg1 Cs1 4.2166(9) 1_455
Hg1 Cs2 4.616(2) 2_746
Hg1 Cs2 4.626(2) 2_756
Hg1 Cs1 4.627(2) 2_745
Hg1 Cs1 4.649(2) 2_755
Cs1 Cl1 3.435(8) 2_755
Cs1 Cl2 3.457(8) 2_745
Cs1 Cl2 3.464(8) .
Cs1 Cl1 3.511(7) .
Cs1 I2 4.0178(10) 1_655
Cs1 I1 4.0317(10) 1_655
Cs1 I1 4.176(3) 2_755
Cs1 I1 4.178(3) 2_745
Cs1 Hg1 4.2166(9) 1_655
Cs1 I1 4.4546(11) .
Cs1 Hg1 4.627(2) 2_755
Cl1 Cs2 3.432(7) 2_746
Cl1 Cs1 3.435(8) 2_745
Cl1 Cs2 3.489(8) .
Cl2 Cs1 3.457(8) 2_755
Cl2 Cs2 3.474(8) 2_756
Cl2 Cs2 3.477(8) .
Cs2 Cl1 3.432(7) 2_756
Cs2 Cl2 3.474(8) 2_746
Cs2 I1 3.9624(9) 1_656
Cs2 I2 3.9665(9) 1_655
Cs2 I2 4.104(3) 2_756
Cs2 I2 4.190(3) 2_746
Cs2 Hg1 4.616(2) 2_756
Cs2 Hg1 4.626(2) 2_746
I1 Cs2 3.9624(9) 1_454
I1 Cs1 4.0317(10) 1_455
I1 Cs1 4.176(3) 2_745
I1 Cs1 4.178(3) 2_755
I2 Cs2 3.9665(9) 1_455
I2 Cs1 4.0178(10) 1_455
I2 Cs2 4.104(3) 2_746
I2 Cs2 4.190(3) 2_756

loop_
_geom_torsion_atom_site_label_1
_geom_torsion_atom_site_label_2
_geom_torsion_atom_site_label_3
_geom_torsion_atom_site_label_4
_geom_torsion
_geom_torsion_site_symmetry_1
_geom_torsion_site_symmetry_4
Cl2 Hg1 Cs1 Cl1 -84.1(2) . 2_755
Cl1 Hg1 Cs1 Cl1 154.0(2) . 2_755
I2 Hg1 Cs1 Cl1 -146.3(2) . 2_755
I1 Hg1 Cs1 Cl1 34.85(13) . 2_755
Cs2 Hg1 Cs1 Cl1 -144.92(12) . 2_755
Cs1 Hg1 Cs1 Cl1 34.51(19) 1_455 2_755
Cs2 Hg1 Cs1 Cl1 155.38(11) 2_746 2_755
Cs2 Hg1 Cs1 Cl1 -85.14(11) 2_756 2_755
Cs1 Hg1 Cs1 Cl1 100.94(12) 2_745 2_755
Cs1 Hg1 Cs1 Cl1 -30.90(12) 2_755 2_755
Cl2 Hg1 Cs1 Cl2 -155.36(19) . 2_745
Cl1 Hg1 Cs1 Cl2 82.8(2) . 2_745
I2 Hg1 Cs1 Cl2 142.5(2) . 2_745
I1 Hg1 Cs1 Cl2 -36.41(13) . 2_745
Cs2 Hg1 Cs1 Cl2 143.82(12) . 2_745
Cs1 Hg1 Cs1 Cl2 -36.75(19) 1_455 2_745
Cs2 Hg1 Cs1 Cl2 84.12(11) 2_746 2_745
Cs2 Hg1 Cs1 Cl2 -156.40(11) 2_756 2_745
Cs1 Hg1 Cs1 Cl2 29.68(11) 2_745 2_745
Cs1 Hg1 Cs1 Cl2 -102.15(11) 2_755 2_745
Cl1 Hg1 Cs1 Cl2 -121.86(7) . .
I2 Hg1 Cs1 Cl2 -62.2(3) . .
I1 Hg1 Cs1 Cl2 118.9(2) . .
Cs2 Hg1 Cs1 Cl2 -60.8(2) . .
Cs1 Hg1 Cs1 Cl2 118.6(2) 1_455 .
Cs2 Hg1 Cs1 Cl2 -120.5(2) 2_746 .
Cs2 Hg1 Cs1 Cl2 -1.0(2) 2_756 .
Cs1 Hg1 Cs1 Cl2 -175.0(2) 2_745 .
Cs1 Hg1 Cs1 Cl2 53.2(2) 2_755 .
Cl2 Hg1 Cs1 Cl1 121.86(7) . .
I2 Hg1 Cs1 Cl1 59.7(3) . .
I1 Hg1 Cs1 Cl1 -119.2(2) . .
Cs2 Hg1 Cs1 Cl1 61.0(2) . .
Cs1 Hg1 Cs1 Cl1 -119.5(2) 1_455 .
Cs2 Hg1 Cs1 Cl1 1.3(2) 2_746 .
Cs2 Hg1 Cs1 Cl1 120.8(2) 2_756 .
Cs1 Hg1 Cs1 Cl1 -53.1(2) 2_745 .
Cs1 Hg1 Cs1 Cl1 175.1(2) 2_755 .
Cl2 Hg1 Cs1 I2 61.7(2) . 1_655
Cl1 Hg1 Cs1 I2 -60.2(2) . 1_655
I2 Hg1 Cs1 I2 -0.49(18) . 1_655
I1 Hg1 Cs1 I2 -179.38(9) . 1_655
Cs2 Hg1 Cs1 I2 0.86(6) . 1_655
Cs1 Hg1 Cs1 I2 -179.72(11) 1_455 1_655
Cs2 Hg1 Cs1 I2 -58.84(6) 2_746 1_655
Cs2 Hg1 Cs1 I2 60.64(6) 2_756 1_655
Cs1 Hg1 Cs1 I2 -113.28(5) 2_745 1_655
Cs1 Hg1 Cs1 I2 114.88(5) 2_755 1_655
Cl2 Hg1 Cs1 I1 -123.6(16) . 1_655
Cl1 Hg1 Cs1 I1 114.6(16) . 1_655
I2 Hg1 Cs1 I1 174.3(15) . 1_655
I1 Hg1 Cs1 I1 -4.6(16) . 1_655
Cs2 Hg1 Cs1 I1 175.6(16) . 1_655
Cs1 Hg1 Cs1 I1 -5.0(17) 1_455 1_655
Cs2 Hg1 Cs1 I1 115.9(16) 2_746 1_655
Cs2 Hg1 Cs1 I1 -124.6(16) 2_756 1_655
Cs1 Hg1 Cs1 I1 61.5(16) 2_745 1_655
Cs1 Hg1 Cs1 I1 -70.4(16) 2_755 1_655
Cl2 Hg1 Cs1 I1 -16.2(2) . 2_755
Cl1 Hg1 Cs1 I1 -138.1(2) . 2_755
I2 Hg1 Cs1 I1 -78.4(2) . 2_755
I1 Hg1 Cs1 I1 102.73(9) . 2_755
Cs2 Hg1 Cs1 I1 -77.03(4) . 2_755
Cs1 Hg1 Cs1 I1 102.39(12) 1_455 2_755
Cs2 Hg1 Cs1 I1 -136.74(3) 2_746 2_755
Cs2 Hg1 Cs1 I1 -17.26(3) 2_756 2_755
Cs1 Hg1 Cs1 I1 168.82(2) 2_745 2_755
Cs1 Hg1 Cs1 I1 36.986(15) 2_755 2_755
Cl2 Hg1 Cs1 I1 137.9(2) . 2_745
Cl1 Hg1 Cs1 I1 16.1(2) . 2_745
I2 Hg1 Cs1 I1 75.8(2) . 2_745
I1 Hg1 Cs1 I1 -103.13(8) . 2_745
Cs2 Hg1 Cs1 I1 77.11(4) . 2_745
Cs1 Hg1 Cs1 I1 -103.47(11) 1_455 2_745
Cs2 Hg1 Cs1 I1 17.41(3) 2_746 2_745
Cs2 Hg1 Cs1 I1 136.89(3) 2_756 2_745
Cs1 Hg1 Cs1 I1 -37.031(16) 2_745 2_745
Cs1 Hg1 Cs1 I1 -168.87(2) 2_755 2_745
Cl2 Hg1 Cs1 Hg1 61.4(2) . 1_655
Cl1 Hg1 Cs1 Hg1 -60.5(2) . 1_655
I2 Hg1 Cs1 Hg1 -0.8(3) . 1_655
I1 Hg1 Cs1 Hg1 -179.66(12) . 1_655
Cs2 Hg1 Cs1 Hg1 0.58(13) . 1_655
Cs1 Hg1 Cs1 Hg1 180.0 1_455 1_655
Cs2 Hg1 Cs1 Hg1 -59.12(13) 2_746 1_655
Cs2 Hg1 Cs1 Hg1 60.36(13) 2_756 1_655
Cs1 Hg1 Cs1 Hg1 -113.56(11) 2_745 1_655
Cs1 Hg1 Cs1 Hg1 114.60(11) 2_755 1_655
Cl2 Hg1 Cs1 I1 -118.9(2) . .
Cl1 Hg1 Cs1 I1 119.2(2) . .
I2 Hg1 Cs1 I1 178.9(2) . .
Cs2 Hg1 Cs1 I1 -179.76(10) . .
Cs1 Hg1 Cs1 I1 -0.34(12) 1_455 .
Cs2 Hg1 Cs1 I1 120.53(9) 2_746 .
Cs2 Hg1 Cs1 I1 -119.98(9) 2_756 .
Cs1 Hg1 Cs1 I1 66.09(7) 2_745 .
Cs1 Hg1 Cs1 I1 -65.74(7) 2_755 .
Cl2 Hg1 Cs1 Hg1 -53.3(2) . 2_755
Cl1 Hg1 Cs1 Hg1 -175.2(2) . 2_755
I2 Hg1 Cs1 Hg1 -115.52(18) . 2_755
I1 Hg1 Cs1 Hg1 65.60(9) . 2_755
Cs2 Hg1 Cs1 Hg1 -114.17(5) . 2_755
Cs1 Hg1 Cs1 Hg1 65.26(14) 1_455 2_755
Cs2 Hg1 Cs1 Hg1 -173.87(2) 2_746 2_755
Cs2 Hg1 Cs1 Hg1 -54.39(3) 2_756 2_755
Cs1 Hg1 Cs1 Hg1 131.69(4) 2_745 2_755
Cs1 Hg1 Cs1 Hg1 -0.14(3) 2_755 2_755
Cl2 Hg1 Cl1 Cs2 133.7(3) . 2_746
I2 Hg1 Cl1 Cs2 26.1(2) . 2_746
I1 Hg1 Cl1 Cs2 -119.38(15) . 2_746
Cs1 Hg1 Cl1 Cs2 178.2(3) . 2_746
Cs2 Hg1 Cl1 Cs2 89.65(19) . 2_746
Cs1 Hg1 Cl1 Cs2 -45.7(3) 1_455 2_746
Cs2 Hg1 Cl1 Cs2 93.64(19) 2_756 2_746
Cs1 Hg1 Cl1 Cs2 -94.2(2) 2_745 2_746
Cs1 Hg1 Cl1 Cs2 172.86(6) 2_755 2_746
Cl2 Hg1 Cl1 Cs1 -132.2(3) . 2_745
I2 Hg1 Cl1 Cs1 120.22(15) . 2_745
I1 Hg1 Cl1 Cs1 -25.2(2) . 2_745
Cs1 Hg1 Cl1 Cs1 -87.61(18) . 2_745
Cs2 Hg1 Cl1 Cs1 -176.2(3) . 2_745
Cs1 Hg1 Cl1 Cs1 48.5(3) 1_455 2_745
Cs2 Hg1 Cl1 Cs1 94.2(2) 2_746 2_745
Cs2 Hg1 Cl1 Cs1 -172.20(6) 2_756 2_745
Cs1 Hg1 Cl1 Cs1 -92.97(19) 2_755 2_745
Cl2 Hg1 Cl1 Cs2 44.02(13) . .
I2 Hg1 Cl1 Cs2 -63.60(16) . .
I1 Hg1 Cl1 Cs2 150.96(10) . .
Cs1 Hg1 Cl1 Cs2 88.57(17) . .
Cs1 Hg1 Cl1 Cs2 -135.37(12) 1_455 .
Cs2 Hg1 Cl1 Cs2 -89.65(19) 2_746 .
Cs2 Hg1 Cl1 Cs2 4.0(2) 2_756 .
Cs1 Hg1 Cl1 Cs2 176.2(3) 2_745 .
Cs1 Hg1 Cl1 Cs2 83.21(17) 2_755 .
Cl2 Hg1 Cl1 Cs1 -44.55(13) . .
I2 Hg1 Cl1 Cs1 -152.17(10) . .
I1 Hg1 Cl1 Cs1 62.39(16) . .
Cs2 Hg1 Cl1 Cs1 -88.57(17) . .
Cs1 Hg1 Cl1 Cs1 136.06(11) 1_455 .
Cs2 Hg1 Cl1 Cs1 -178.2(3) 2_746 .
Cs2 Hg1 Cl1 Cs1 -84.59(16) 2_756 .
Cs1 Hg1 Cl1 Cs1 87.61(18) 2_745 .
Cs1 Hg1 Cl1 Cs1 -5.4(2) 2_755 .
Cl1 Cs1 Cl1 Hg1 -34.9(3) 2_755 .
Cl2 Cs1 Cl1 Hg1 -99.80(15) 2_745 .
Cl2 Cs1 Cl1 Hg1 35.05(11) . .
I2 Cs1 Cl1 Hg1 123.52(16) 1_655 .
I1 Cs1 Cl1 Hg1 -176.14(6) 1_655 .
I1 Cs1 Cl1 Hg1 60.2(3) 2_755 .
I1 Cs1 Cl1 Hg1 -163.7(2) 2_745 .
Hg1 Cs1 Cl1 Hg1 145.39(13) 1_655 .
I1 Cs1 Cl1 Hg1 -35.25(13) . .
Hg1 Cs1 Cl1 Hg1 9.4(4) 2_755 .
Cl1 Cs1 Cl1 Cs2 171(3) 2_755 2_746
Cl2 Cs1 Cl1 Cs2 106(3) 2_745 2_746
Cl2 Cs1 Cl1 Cs2 -119(3) . 2_746
I2 Cs1 Cl1 Cs2 -31(3) 1_655 2_746
I1 Cs1 Cl1 Cs2 30(3) 1_655 2_746
I1 Cs1 Cl1 Cs2 -94(3) 2_755 2_746
I1 Cs1 Cl1 Cs2 42(3) 2_745 2_746
Hg1 Cs1 Cl1 Cs2 -154(3) . 2_746
Hg1 Cs1 Cl1 Cs2 -9(3) 1_655 2_746
I1 Cs1 Cl1 Cs2 171(3) . 2_746
Hg1 Cs1 Cl1 Cs2 -145(3) 2_755 2_746
Cl1 Cs1 Cl1 Cs1 64.1(3) 2_755 2_745
Cl2 Cs1 Cl1 Cs1 -0.8(3) 2_745 2_745
Cl2 Cs1 Cl1 Cs1 134.1(3) . 2_745
I2 Cs1 Cl1 Cs1 -137.44(13) 1_655 2_745
I1 Cs1 Cl1 Cs1 -77.1(3) 1_655 2_745
I1 Cs1 Cl1 Cs1 159.28(5) 2_755 2_745
I1 Cs1 Cl1 Cs1 -64.70(10) 2_745 2_745
Hg1 Cs1 Cl1 Cs1 99.0(2) . 2_745
Hg1 Cs1 Cl1 Cs1 -115.57(13) 1_655 2_745
I1 Cs1 Cl1 Cs1 63.79(14) . 2_745
Hg1 Cs1 Cl1 Cs1 108.4(2) 2_755 2_745
Cl1 Cs1 Cl1 Cs2 -120.91(18) 2_755 .
Cl2 Cs1 Cl1 Cs2 174.20(6) 2_745 .
Cl2 Cs1 Cl1 Cs2 -50.95(16) . .
I2 Cs1 Cl1 Cs2 37.52(13) 1_655 .
I1 Cs1 Cl1 Cs2 97.86(18) 1_655 .
I1 Cs1 Cl1 Cs2 -25.8(3) 2_755 .
I1 Cs1 Cl1 Cs2 110.26(16) 2_745 .
Hg1 Cs1 Cl1 Cs2 -86.00(16) . .
Hg1 Cs1 Cl1 Cs2 59.39(16) 1_655 .
I1 Cs1 Cl1 Cs2 -121.25(15) . .
Hg1 Cs1 Cl1 Cs2 -76.6(3) 2_755 .
Cl1 Hg1 Cl2 Cs1 133.4(3) . 2_755
I2 Hg1 Cl2 Cs1 -120.63(15) . 2_755
I1 Hg1 Cl2 Cs1 25.9(2) . 2_755
Cs1 Hg1 Cl2 Cs1 88.22(19) . 2_755
Cs2 Hg1 Cl2 Cs1 177.6(3) . 2_755
Cs1 Hg1 Cl2 Cs1 -47.2(3) 1_455 2_755
Cs2 Hg1 Cl2 Cs1 172.69(6) 2_746 2_755
Cs2 Hg1 Cl2 Cs1 -93.1(2) 2_756 2_755
Cs1 Hg1 Cl2 Cs1 93.66(19) 2_745 2_755
Cl1 Hg1 Cl2 Cs1 45.22(12) . .
I2 Hg1 Cl2 Cs1 151.15(10) . .
I1 Hg1 Cl2 Cs1 -62.31(17) . .
Cs2 Hg1 Cl2 Cs1 89.38(17) . .
Cs1 Hg1 Cl2 Cs1 -135.39(12) 1_455 .
Cs2 Hg1 Cl2 Cs1 84.47(17) 2_746 .
Cs2 Hg1 Cl2 Cs1 178.6(3) 2_756 .
Cs1 Hg1 Cl2 Cs1 5.4(2) 2_745 .
Cs1 Hg1 Cl2 Cs1 -88.22(19) 2_755 .
Cl1 Hg1 Cl2 Cs2 -133.4(3) . 2_756
I2 Hg1 Cl2 Cs2 -27.5(2) . 2_756
I1 Hg1 Cl2 Cs2 119.05(15) . 2_756
Cs1 Hg1 Cl2 Cs2 -178.6(3) . 2_756
Cs2 Hg1 Cl2 Cs2 -89.26(19) . 2_756
Cs1 Hg1 Cl2 Cs2 46.0(3) 1_455 2_756
Cs2 Hg1 Cl2 Cs2 -94.17(19) 2_746 2_756
Cs1 Hg1 Cl2 Cs2 -173.20(6) 2_745 2_756
Cs1 Hg1 Cl2 Cs2 93.1(2) 2_755 2_756
Cl1 Hg1 Cl2 Cs2 -44.16(12) . .
I2 Hg1 Cl2 Cs2 61.78(16) . .
I1 Hg1 Cl2 Cs2 -151.69(10) . .
Cs1 Hg1 Cl2 Cs2 -89.38(17) . .
Cs1 Hg1 Cl2 Cs2 135.23(12) 1_455 .
Cs2 Hg1 Cl2 Cs2 -4.9(2) 2_746 .
Cs2 Hg1 Cl2 Cs2 89.26(19) 2_756 .
Cs1 Hg1 Cl2 Cs2 -83.94(17) 2_745 .
Cs1 Hg1 Cl2 Cs2 -177.6(3) 2_755 .
Cl1 Cs1 Cl2 Hg1 98.98(16) 2_755 .
Cl2 Cs1 Cl2 Hg1 32.9(3) 2_745 .
Cl1 Cs1 Cl2 Hg1 -35.49(11) . .
I2 Cs1 Cl2 Hg1 -122.34(17) 1_655 .
I1 Cs1 Cl2 Hg1 176.40(6) 1_655 .
I1 Cs1 Cl2 Hg1 163.7(2) 2_755 .
I1 Cs1 Cl2 Hg1 -59.7(3) 2_745 .
Hg1 Cs1 Cl2 Hg1 -144.76(14) 1_655 .
I1 Cs1 Cl2 Hg1 35.53(14) . .
Hg1 Cs1 Cl2 Hg1 132.81(17) 2_755 .
Cl1 Cs1 Cl2 Cs1 -0.8(3) 2_755 2_755
Cl2 Cs1 Cl2 Cs1 -66.9(2) 2_745 2_755
Cl1 Cs1 Cl2 Cs1 -135.2(3) . 2_755
I2 Cs1 Cl2 Cs1 137.92(13) 1_655 2_755
I1 Cs1 Cl2 Cs1 76.7(3) 1_655 2_755
I1 Cs1 Cl2 Cs1 63.97(10) 2_755 2_755
I1 Cs1 Cl2 Cs1 -159.48(5) 2_745 2_755
Hg1 Cs1 Cl2 Cs1 -99.7(2) . 2_755
Hg1 Cs1 Cl2 Cs1 115.50(13) 1_655 2_755
I1 Cs1 Cl2 Cs1 -64.22(13) . 2_755
Hg1 Cs1 Cl2 Cs1 33.06(12) 2_755 2_755
Cl1 Cs1 Cl2 Cs2 -96(3) 2_755 2_756
Cl2 Cs1 Cl2 Cs2 -162(3) 2_745 2_756
Cl1 Cs1 Cl2 Cs2 129(3) . 2_756
I2 Cs1 Cl2 Cs2 43(3) 1_655 2_756
I1 Cs1 Cl2 Cs2 -19(3) 1_655 2_756
I1 Cs1 Cl2 Cs2 -31(3) 2_755 2_756
I1 Cs1 Cl2 Cs2 105(3) 2_745 2_756
Hg1 Cs1 Cl2 Cs2 165(3) . 2_756
Hg1 Cs1 Cl2 Cs2 20(3) 1_655 2_756
I1 Cs1 Cl2 Cs2 -160(3) . 2_756
Hg1 Cs1 Cl2 Cs2 -62(3) 2_755 2_756
Cl1 Cs1 Cl2 Cs2 -174.37(6) 2_755 .
Cl2 Cs1 Cl2 Cs2 119.54(17) 2_745 .
Cl1 Cs1 Cl2 Cs2 51.16(16) . .
I2 Cs1 Cl2 Cs2 -35.69(13) 1_655 .
I1 Cs1 Cl2 Cs2 -96.96(18) 1_655 .
I1 Cs1 Cl2 Cs2 -109.64(15) 2_755 .
I1 Cs1 Cl2 Cs2 26.9(2) 2_745 .
Hg1 Cs1 Cl2 Cs2 86.65(16) . .
Hg1 Cs1 Cl2 Cs2 -58.11(15) 1_655 .
I1 Cs1 Cl2 Cs2 122.18(14) . .
Hg1 Cs1 Cl2 Cs2 -140.54(12) 2_755 .
Hg1 Cl2 Cs2 Cl1 -97.99(16) . 2_756
Cs1 Cl2 Cs2 Cl1 103(2) 2_755 2_756
Cs1 Cl2 Cs2 Cl1 175.49(6) . 2_756
Cs2 Cl2 Cs2 Cl1 0.6(3) 2_756 2_756
Hg1 Cl2 Cs2 Cl2 -32.9(2) . 2_746
Cs1 Cl2 Cs2 Cl2 167.8(19) 2_755 2_746
Cs1 Cl2 Cs2 Cl2 -119.45(16) . 2_746
Cs2 Cl2 Cs2 Cl2 65.6(2) 2_756 2_746
Hg1 Cl2 Cs2 Cl1 34.96(11) . .
Cs1 Cl2 Cs2 Cl1 -124(2) 2_755 .
Cs1 Cl2 Cs2 Cl1 -51.56(15) . .
Cs2 Cl2 Cs2 Cl1 133.5(3) 2_756 .
Hg1 Cl2 Cs2 I1 -174.99(6) . 1_656
Cs1 Cl2 Cs2 I1 26(2) 2_755 1_656
Cs1 Cl2 Cs2 I1 98.49(18) . 1_656
Cs2 Cl2 Cs2 I1 -76.4(3) 2_756 1_656
Hg1 Cl2 Cs2 I2 122.72(17) . 1_655
Cs1 Cl2 Cs2 I2 -37(2) 2_755 1_655
Cs1 Cl2 Cs2 I2 36.20(13) . 1_655
Cs2 Cl2 Cs2 I2 -138.71(12) 2_756 1_655
Hg1 Cl2 Cs2 I2 -163.2(2) . 2_756
Cs1 Cl2 Cs2 I2 37.5(19) 2_755 2_756
Cs1 Cl2 Cs2 I2 110.23(15) . 2_756
Cs2 Cl2 Cs2 I2 -64.68(10) 2_756 2_756
Hg1 Cl2 Cs2 I2 58.0(3) . 2_746
Cs1 Cl2 Cs2 I2 -101.2(19) 2_755 2_746
Cs1 Cl2 Cs2 I2 -28.5(2) . 2_746
Cs2 Cl2 Cs2 I2 156.60(5) 2_756 2_746
Cs1 Cl2 Cs2 Hg1 -159(2) 2_755 .
Cs1 Cl2 Cs2 Hg1 -86.52(16) . .
Cs2 Cl2 Cs2 Hg1 98.6(2) 2_756 .
Hg1 Cl2 Cs2 Hg1 -131.99(17) . 2_756
Cs1 Cl2 Cs2 Hg1 69(2) 2_755 2_756
Cs1 Cl2 Cs2 Hg1 141.49(12) . 2_756
Cs2 Cl2 Cs2 Hg1 -33.42(12) 2_756 2_756
Hg1 Cl2 Cs2 Hg1 8.4(4) . 2_746
Cs1 Cl2 Cs2 Hg1 -150.8(18) 2_755 2_746
Cs1 Cl2 Cs2 Hg1 -78.1(3) . 2_746
Cs2 Cl2 Cs2 Hg1 107.0(2) 2_756 2_746
Hg1 Cl2 Cs2 Cs1 86.52(16) . .
Cs1 Cl2 Cs2 Cs1 -73(2) 2_755 .
Cs2 Cl2 Cs2 Cs1 -174.9(2) 2_756 .
Hg1 Cl1 Cs2 Cl1 34.9(2) . 2_756
Cs2 Cl1 Cs2 Cl1 -63.8(3) 2_746 2_756
Cs1 Cl1 Cs2 Cl1 176.3(19) 2_745 2_756
Cs1 Cl1 Cs2 Cl1 119.98(17) . 2_756
Hg1 Cl1 Cs2 Cl2 99.22(15) . 2_746
Cs2 Cl1 Cs2 Cl2 0.6(3) 2_746 2_746
Cs1 Cl1 Cs2 Cl2 -119(2) 2_745 2_746
Cs1 Cl1 Cs2 Cl2 -175.68(6) . 2_746
Hg1 Cl1 Cs2 Cl2 -34.48(11) . .
Cs2 Cl1 Cs2 Cl2 -133.1(3) 2_746 .
Cs1 Cl1 Cs2 Cl2 107(2) 2_745 .
Cs1 Cl1 Cs2 Cl2 50.62(15) . .
Hg1 Cl1 Cs2 I1 175.03(6) . 1_656
Cs2 Cl1 Cs2 I1 76.4(3) 2_746 1_656
Cs1 Cl1 Cs2 I1 -44(2) 2_745 1_656
Cs1 Cl1 Cs2 I1 -99.87(17) . 1_656
Hg1 Cl1 Cs2 I2 -123.14(16) . 1_655
Cs2 Cl1 Cs2 I2 138.23(14) 2_746 1_655
Cs1 Cl1 Cs2 I2 18(2) 2_745 1_655
Cs1 Cl1 Cs2 I2 -38.04(13) . 1_655
Hg1 Cl1 Cs2 I2 -58.2(3) . 2_756
Cs2 Cl1 Cs2 I2 -156.82(5) 2_746 2_756
Cs1 Cl1 Cs2 I2 83(2) 2_745 2_756
Cs1 Cl1 Cs2 I2 26.9(3) . 2_756
Hg1 Cl1 Cs2 I2 163.7(2) . 2_746
Cs2 Cl1 Cs2 I2 65.05(11) 2_746 2_746
Cs1 Cl1 Cs2 I2 -55(2) 2_745 2_746
Cs1 Cl1 Cs2 I2 -111.22(16) . 2_746
Cs2 Cl1 Cs2 Hg1 -98.6(2) 2_746 .
Cs1 Cl1 Cs2 Hg1 141(2) 2_745 .
Cs1 Cl1 Cs2 Hg1 85.10(16) . .
Hg1 Cl1 Cs2 Hg1 -6.8(4) . 2_756
Cs2 Cl1 Cs2 Hg1 -105.4(2) 2_746 2_756
Cs1 Cl1 Cs2 Hg1 134.6(19) 2_745 2_756
Cs1 Cl1 Cs2 Hg1 78.3(3) . 2_756
Hg1 Cl1 Cs2 Hg1 132.66(16) . 2_746
Cs2 Cl1 Cs2 Hg1 34.03(13) 2_746 2_746
Cs1 Cl1 Cs2 Hg1 -86(2) 2_745 2_746
Cs1 Cl1 Cs2 Hg1 -142.24(13) . 2_746
Hg1 Cl1 Cs2 Cs1 -85.10(16) . .
Cs2 Cl1 Cs2 Cs1 176.3(3) 2_746 .
Cs1 Cl1 Cs2 Cs1 56.3(19) 2_745 .
Cl2 Hg1 Cs2 Cl1 83.9(2) . 2_756
Cl1 Hg1 Cs2 Cl1 -153.31(19) . 2_756
I2 Hg1 Cs2 Cl1 -36.02(13) . 2_756
I1 Hg1 Cs2 Cl1 144.3(2) . 2_756
Cs1 Hg1 Cs2 Cl1 144.71(12) . 2_756
Cs1 Hg1 Cs2 Cl1 -34.72(16) 1_455 2_756
Cs2 Hg1 Cs2 Cl1 -100.54(12) 2_746 2_756
Cs2 Hg1 Cs2 Cl1 30.31(11) 2_756 2_756
Cs1 Hg1 Cs2 Cl1 -156.18(11) 2_745 2_756
Cs1 Hg1 Cs2 Cl1 85.73(11) 2_755 2_756
Cl2 Hg1 Cs2 Cl2 154.78(19) . 2_746
Cl1 Hg1 Cs2 Cl2 -82.45(19) . 2_746
I2 Hg1 Cs2 Cl2 34.84(12) . 2_746
I1 Hg1 Cs2 Cl2 -144.9(2) . 2_746
Cs1 Hg1 Cs2 Cl2 -144.44(11) . 2_746
Cs1 Hg1 Cs2 Cl2 36.14(16) 1_455 2_746
Cs2 Hg1 Cs2 Cl2 -29.68(11) 2_746 2_746
Cs2 Hg1 Cs2 Cl2 101.17(11) 2_756 2_746
Cs1 Hg1 Cs2 Cl2 -85.33(10) 2_745 2_746
Cs1 Hg1 Cs2 Cl2 156.59(10) 2_755 2_746
Cl1 Hg1 Cs2 Cl2 122.76(8) . .
I2 Hg1 Cs2 Cl2 -119.9(2) . .
I1 Hg1 Cs2 Cl2 60.3(3) . .
Cs1 Hg1 Cs2 Cl2 60.8(2) . .
Cs1 Hg1 Cs2 Cl2 -118.6(2) 1_455 .
Cs2 Hg1 Cs2 Cl2 175.5(2) 2_746 .
Cs2 Hg1 Cs2 Cl2 -53.6(2) 2_756 .
Cs1 Hg1 Cs2 Cl2 119.9(2) 2_745 .
Cs1 Hg1 Cs2 Cl2 1.8(2) 2_755 .
Cl2 Hg1 Cs2 Cl1 -122.76(8) . .
I2 Hg1 Cs2 Cl1 117.3(2) . .
I1 Hg1 Cs2 Cl1 -62.4(3) . .
Cs1 Hg1 Cs2 Cl1 -62.0(2) . .
Cs1 Hg1 Cs2 Cl1 118.6(2) 1_455 .
Cs2 Hg1 Cs2 Cl1 52.8(2) 2_746 .
Cs2 Hg1 Cs2 Cl1 -176.4(2) 2_756 .
Cs1 Hg1 Cs2 Cl1 -2.9(2) 2_745 .
Cs1 Hg1 Cs2 Cl1 -121.0(2) 2_755 .
Cl2 Hg1 Cs2 I1 118.9(11) . 1_656
Cl1 Hg1 Cs2 I1 -118.3(11) . 1_656
I2 Hg1 Cs2 I1 -1.0(11) . 1_656
I1 Hg1 Cs2 I1 179.3(11) . 1_656
Cs1 Hg1 Cs2 I1 179.7(11) . 1_656
Cs1 Hg1 Cs2 I1 0.3(11) 1_455 1_656
Cs2 Hg1 Cs2 I1 -65.5(11) 2_746 1_656
Cs2 Hg1 Cs2 I1 65.3(11) 2_756 1_656
Cs1 Hg1 Cs2 I1 -121.2(11) 2_745 1_656
Cs1 Hg1 Cs2 I1 120.7(11) 2_755 1_656
Cl2 Hg1 Cs2 I2 -61.7(2) . 1_655
Cl1 Hg1 Cs2 I2 61.1(2) . 1_655
I2 Hg1 Cs2 I2 178.40(12) . 1_655
I1 Hg1 Cs2 I2 -1.3(2) . 1_655
Cs1 Hg1 Cs2 I2 -0.88(6) . 1_655
Cs1 Hg1 Cs2 I2 179.70(11) 1_455 1_655
Cs2 Hg1 Cs2 I2 113.88(6) 2_746 1_655
Cs2 Hg1 Cs2 I2 -115.27(6) 2_756 1_655
Cs1 Hg1 Cs2 I2 58.23(6) 2_745 1_655
Cs1 Hg1 Cs2 I2 -59.85(6) 2_755 1_655
Cl2 Hg1 Cs2 I2 16.5(2) . 2_756
Cl1 Hg1 Cs2 I2 139.3(2) . 2_756
I2 Hg1 Cs2 I2 -103.41(9) . 2_756
I1 Hg1 Cs2 I2 76.88(19) . 2_756
Cs1 Hg1 Cs2 I2 77.32(4) . 2_756
Cs1 Hg1 Cs2 I2 -102.11(10) 1_455 2_756
Cs2 Hg1 Cs2 I2 -167.93(3) 2_746 2_756
Cs2 Hg1 Cs2 I2 -37.077(16) 2_756 2_756
Cs1 Hg1 Cs2 I2 136.43(3) 2_745 2_756
Cs1 Hg1 Cs2 I2 18.34(3) 2_755 2_756
Cl2 Hg1 Cs2 I2 -138.7(2) . 2_746
Cl1 Hg1 Cs2 I2 -15.9(2) . 2_746
I2 Hg1 Cs2 I2 101.34(9) . 2_746
I1 Hg1 Cs2 I2 -78.4(2) . 2_746
Cs1 Hg1 Cs2 I2 -77.93(4) . 2_746
Cs1 Hg1 Cs2 I2 102.64(10) 1_455 2_746
Cs2 Hg1 Cs2 I2 36.822(16) 2_746 2_746
Cs2 Hg1 Cs2 I2 167.67(2) 2_756 2_746
Cs1 Hg1 Cs2 I2 -18.82(3) 2_745 2_746
Cs1 Hg1 Cs2 I2 -136.91(3) 2_755 2_746
Cl2 Hg1 Cs2 Hg1 53.7(2) . 2_756
Cl1 Hg1 Cs2 Hg1 176.4(2) . 2_756
I2 Hg1 Cs2 Hg1 -66.27(9) . 2_756
I1 Hg1 Cs2 Hg1 114.02(17) . 2_756
Cs1 Hg1 Cs2 Hg1 114.46(5) . 2_756
Cs1 Hg1 Cs2 Hg1 -64.96(12) 1_455 2_756
Cs2 Hg1 Cs2 Hg1 -130.79(4) 2_746 2_756
Cs2 Hg1 Cs2 Hg1 0.06(3) 2_756 2_756
Cs1 Hg1 Cs2 Hg1 173.57(2) 2_745 2_756
Cs1 Hg1 Cs2 Hg1 55.48(3) 2_755 2_756
Cl2 Hg1 Cs2 Hg1 -175.5(2) . 2_746
Cl1 Hg1 Cs2 Hg1 -52.7(2) . 2_746
I2 Hg1 Cs2 Hg1 64.58(9) . 2_746
I1 Hg1 Cs2 Hg1 -115.13(17) . 2_746
Cs1 Hg1 Cs2 Hg1 -114.69(4) . 2_746
Cs1 Hg1 Cs2 Hg1 65.89(12) 1_455 2_746
Cs2 Hg1 Cs2 Hg1 0.06(3) 2_746 2_746
Cs2 Hg1 Cs2 Hg1 130.92(4) 2_756 2_746
Cs1 Hg1 Cs2 Hg1 -55.58(2) 2_745 2_746
Cs1 Hg1 Cs2 Hg1 -173.67(2) 2_755 2_746
Cl2 Hg1 Cs2 Cs1 -60.8(2) . .
Cl1 Hg1 Cs2 Cs1 62.0(2) . .
I2 Hg1 Cs2 Cs1 179.27(10) . .
I1 Hg1 Cs2 Cs1 -0.44(19) . .
Cs1 Hg1 Cs2 Cs1 -179.42(13) 1_455 .
Cs2 Hg1 Cs2 Cs1 114.75(4) 2_746 .
Cs2 Hg1 Cs2 Cs1 -114.39(4) 2_756 .
Cs1 Hg1 Cs2 Cs1 59.11(2) 2_745 .
Cs1 Hg1 Cs2 Cs1 -58.98(2) 2_755 .
Cl1 Cs1 Cs2 Cl1 1.85(10) 2_755 2_756
Cl2 Cs1 Cs2 Cl1 -113.07(11) 2_745 2_756
Cl2 Cs1 Cs2 Cl1 -6.44(9) . 2_756
Cl1 Cs1 Cs2 Cl1 -104.69(6) . 2_756
I2 Cs1 Cs2 Cl1 125.8(2) 1_655 2_756
I1 Cs1 Cs2 Cl1 125.0(2) 1_655 2_756
I1 Cs1 Cs2 Cl1 56.8(2) 2_755 2_756
I1 Cs1 Cs2 Cl1 -166.9(2) 2_745 2_756
Hg1 Cs1 Cs2 Cl1 -55.2(2) . 2_756
Hg1 Cs1 Cs2 Cl1 125.1(2) 1_655 2_756
I1 Cs1 Cs2 Cl1 -55.1(2) . 2_756
Hg1 Cs1 Cs2 Cl1 42.6(2) 2_755 2_756
Cl1 Cs1 Cs2 Cl2 112.70(11) 2_755 2_746
Cl2 Cs1 Cs2 Cl2 -2.23(8) 2_745 2_746
Cl2 Cs1 Cs2 Cl2 104.41(5) . 2_746
Cl1 Cs1 Cs2 Cl2 6.16(8) . 2_746
I2 Cs1 Cs2 Cl2 -123.3(2) 1_655 2_746
I1 Cs1 Cs2 Cl2 -124.13(19) 1_655 2_746
I1 Cs1 Cs2 Cl2 167.60(18) 2_755 2_746
I1 Cs1 Cs2 Cl2 -56.03(18) 2_745 2_746
Hg1 Cs1 Cs2 Cl2 55.62(18) . 2_746
Hg1 Cs1 Cs2 Cl2 -124.04(19) 1_655 2_746
I1 Cs1 Cs2 Cl2 55.76(19) . 2_746
Hg1 Cs1 Cs2 Cl2 153.41(18) 2_755 2_746
Cl1 Cs1 Cs2 Cl2 8.29(9) 2_755 .
Cl2 Cs1 Cs2 Cl2 -106.63(5) 2_745 .
Cl1 Cs1 Cs2 Cl2 -98.25(7) . .
I2 Cs1 Cs2 Cl2 132.26(19) 1_655 .
I1 Cs1 Cs2 Cl2 131.46(19) 1_655 .
I1 Cs1 Cs2 Cl2 63.19(17) 2_755 .
I1 Cs1 Cs2 Cl2 -160.44(17) 2_745 .
Hg1 Cs1 Cs2 Cl2 -48.79(17) . .
Hg1 Cs1 Cs2 Cl2 131.55(18) 1_655 .
I1 Cs1 Cs2 Cl2 -48.65(17) . .
Hg1 Cs1 Cs2 Cl2 49.00(17) 2_755 .
Cl1 Cs1 Cs2 Cl1 106.54(6) 2_755 .
Cl2 Cs1 Cs2 Cl1 -8.38(8) 2_745 .
Cl2 Cs1 Cs2 Cl1 98.25(7) . .
I2 Cs1 Cs2 Cl1 -129.5(2) 1_655 .
I1 Cs1 Cs2 Cl1 -130.3(2) 1_655 .
I1 Cs1 Cs2 Cl1 161.44(18) 2_755 .
I1 Cs1 Cs2 Cl1 -62.19(18) 2_745 .
Hg1 Cs1 Cs2 Cl1 49.46(18) . .
Hg1 Cs1 Cs2 Cl1 -130.20(19) 1_655 .
I1 Cs1 Cs2 Cl1 49.60(18) . .
Hg1 Cs1 Cs2 Cl1 147.25(18) 2_755 .
Cl1 Cs1 Cs2 I1 -122.9(2) 2_755 1_656
Cl2 Cs1 Cs2 I1 122.2(2) 2_745 1_656
Cl2 Cs1 Cs2 I1 -131.19(19) . 1_656
Cl1 Cs1 Cs2 I1 130.6(2) . 1_656
I2 Cs1 Cs2 I1 1.07(9) 1_655 1_656
I1 Cs1 Cs2 I1 0.27(12) 1_655 1_656
I1 Cs1 Cs2 I1 -68.00(7) 2_755 1_656
I1 Cs1 Cs2 I1 68.37(8) 2_745 1_656
Hg1 Cs1 Cs2 I1 -179.98(8) . 1_656
Hg1 Cs1 Cs2 I1 0.36(10) 1_655 1_656
I1 Cs1 Cs2 I1 -179.84(9) . 1_656
Hg1 Cs1 Cs2 I1 -82.19(8) 2_755 1_656
Cl1 Cs1 Cs2 I2 -124.0(2) 2_755 1_655
Cl2 Cs1 Cs2 I2 121.1(2) 2_745 1_655
Cl2 Cs1 Cs2 I2 -132.26(19) . 1_655
Cl1 Cs1 Cs2 I2 129.5(2) . 1_655
I1 Cs1 Cs2 I2 -0.80(10) 1_655 1_655
I1 Cs1 Cs2 I2 -69.07(6) 2_755 1_655
I1 Cs1 Cs2 I2 67.30(6) 2_745 1_655
Hg1 Cs1 Cs2 I2 178.95(7) . 1_655
Hg1 Cs1 Cs2 I2 -0.71(7) 1_655 1_655
I1 Cs1 Cs2 I2 179.09(7) . 1_655
Hg1 Cs1 Cs2 I2 -83.26(6) 2_755 1_655
Cl1 Cs1 Cs2 I2 -54.1(2) 2_755 2_756
Cl2 Cs1 Cs2 I2 -168.98(19) 2_745 2_756
Cl2 Cs1 Cs2 I2 -62.35(17) . 2_756
Cl1 Cs1 Cs2 I2 -160.60(18) . 2_756
I2 Cs1 Cs2 I2 69.91(4) 1_655 2_756
I1 Cs1 Cs2 I2 69.11(9) 1_655 2_756
I1 Cs1 Cs2 I2 0.84(3) 2_755 2_756
I1 Cs1 Cs2 I2 137.21(4) 2_745 2_756
Hg1 Cs1 Cs2 I2 -111.14(4) . 2_756
Hg1 Cs1 Cs2 I2 69.20(5) 1_655 2_756
I1 Cs1 Cs2 I2 -111.00(5) . 2_756
Hg1 Cs1 Cs2 I2 -13.35(3) 2_755 2_756
Cl1 Cs1 Cs2 I2 167.5(2) 2_755 2_746
Cl2 Cs1 Cs2 I2 52.53(19) 2_745 2_746
Cl2 Cs1 Cs2 I2 159.16(17) . 2_746
Cl1 Cs1 Cs2 I2 60.91(18) . 2_746
I2 Cs1 Cs2 I2 -68.57(5) 1_655 2_746
I1 Cs1 Cs2 I2 -69.38(9) 1_655 2_746
I1 Cs1 Cs2 I2 -137.65(3) 2_755 2_746
I1 Cs1 Cs2 I2 -1.27(3) 2_745 2_746
Hg1 Cs1 Cs2 I2 110.38(5) . 2_746
Hg1 Cs1 Cs2 I2 -69.29(5) 1_655 2_746
I1 Cs1 Cs2 I2 110.52(4) . 2_746
Hg1 Cs1 Cs2 I2 -151.83(3) 2_755 2_746
Cl1 Cs1 Cs2 Hg1 57.1(2) 2_755 .
Cl2 Cs1 Cs2 Hg1 -57.84(19) 2_745 .
Cl2 Cs1 Cs2 Hg1 48.79(17) . .
Cl1 Cs1 Cs2 Hg1 -49.46(18) . .
I2 Cs1 Cs2 Hg1 -178.95(7) 1_655 .
I1 Cs1 Cs2 Hg1 -179.75(9) 1_655 .
I1 Cs1 Cs2 Hg1 111.98(4) 2_755 .
I1 Cs1 Cs2 Hg1 -111.65(4) 2_745 .
Hg1 Cs1 Cs2 Hg1 -179.66(7) 1_655 .
I1 Cs1 Cs2 Hg1 0.14(6) . .
Hg1 Cs1 Cs2 Hg1 97.79(4) 2_755 .
Cl1 Cs1 Cs2 Hg1 -39.2(2) 2_755 2_756
Cl2 Cs1 Cs2 Hg1 -154.11(19) 2_745 2_756
Cl2 Cs1 Cs2 Hg1 -47.48(17) . 2_756
Cl1 Cs1 Cs2 Hg1 -145.73(18) . 2_756
I2 Cs1 Cs2 Hg1 84.78(6) 1_655 2_756
I1 Cs1 Cs2 Hg1 83.98(9) 1_655 2_756
I1 Cs1 Cs2 Hg1 15.71(3) 2_755 2_756
I1 Cs1 Cs2 Hg1 152.08(3) 2_745 2_756
Hg1 Cs1 Cs2 Hg1 -96.27(4) . 2_756
Hg1 Cs1 Cs2 Hg1 84.07(4) 1_655 2_756
I1 Cs1 Cs2 Hg1 -96.13(4) . 2_756
Hg1 Cs1 Cs2 Hg1 1.52(2) 2_755 2_756
Cl1 Cs1 Cs2 Hg1 153.0(2) 2_755 2_746
Cl2 Cs1 Cs2 Hg1 38.10(19) 2_745 2_746
Cl2 Cs1 Cs2 Hg1 144.73(17) . 2_746
Cl1 Cs1 Cs2 Hg1 46.49(18) . 2_746
I2 Cs1 Cs2 Hg1 -83.00(6) 1_655 2_746
I1 Cs1 Cs2 Hg1 -83.80(9) 1_655 2_746
I1 Cs1 Cs2 Hg1 -152.08(3) 2_755 2_746
I1 Cs1 Cs2 Hg1 -15.70(3) 2_745 2_746
Hg1 Cs1 Cs2 Hg1 95.95(4) . 2_746
Hg1 Cs1 Cs2 Hg1 -83.72(4) 1_655 2_746
I1 Cs1 Cs2 Hg1 96.09(4) . 2_746
Hg1 Cs1 Cs2 Hg1 -166.26(2) 2_755 2_746
Cl2 Hg1 I1 Cs2 -132.0(2) . 1_454
Cl1 Hg1 I1 Cs2 130.2(2) . 1_454
I2 Hg1 I1 Cs2 0.3(3) . 1_454
Cs1 Hg1 I1 Cs2 179.5(2) . 1_454
Cs2 Hg1 I1 Cs2 179.91(13) . 1_454
Cs1 Hg1 I1 Cs2 -0.7(2) 1_455 1_454
Cs2 Hg1 I1 Cs2 80.9(2) 2_746 1_454
Cs2 Hg1 I1 Cs2 -82.3(2) 2_756 1_454
Cs1 Hg1 I1 Cs2 109.7(2) 2_745 1_454
Cs1 Hg1 I1 Cs2 -110.9(2) 2_755 1_454
Cl2 Hg1 I1 Cs1 -131.30(18) . 1_455
Cl1 Hg1 I1 Cs1 130.91(18) . 1_455
I2 Hg1 I1 Cs1 1.03(16) . 1_455
Cs1 Hg1 I1 Cs1 -179.79(7) . 1_455
Cs2 Hg1 I1 Cs1 -179.36(17) . 1_455
Cs2 Hg1 I1 Cs1 81.68(5) 2_746 1_455
Cs2 Hg1 I1 Cs1 -81.57(4) 2_756 1_455
Cs1 Hg1 I1 Cs1 110.43(5) 2_745 1_455
Cs1 Hg1 I1 Cs1 -110.21(5) 2_755 1_455
Cl2 Hg1 I1 Cs1 118.27(19) . 2_745
Cl1 Hg1 I1 Cs1 20.49(18) . 2_745
I2 Hg1 I1 Cs1 -109.40(15) . 2_745
Cs1 Hg1 I1 Cs1 69.79(3) . 2_745
Cs2 Hg1 I1 Cs1 70.21(18) . 2_745
Cs1 Hg1 I1 Cs1 -110.43(5) 1_455 2_745
Cs2 Hg1 I1 Cs1 -28.75(3) 2_746 2_745
Cs2 Hg1 I1 Cs1 168.00(2) 2_756 2_745
Cs1 Hg1 I1 Cs1 139.36(2) 2_755 2_745
Cl2 Hg1 I1 Cs1 -21.09(19) . 2_755
Cl1 Hg1 I1 Cs1 -118.87(18) . 2_755
I2 Hg1 I1 Cs1 111.24(15) . 2_755
Cs1 Hg1 I1 Cs1 -69.57(3) . 2_755
Cs2 Hg1 I1 Cs1 -69.15(19) . 2_755
Cs1 Hg1 I1 Cs1 110.21(5) 1_455 2_755
Cs2 Hg1 I1 Cs1 -168.11(2) 2_746 2_755
Cs2 Hg1 I1 Cs1 28.64(3) 2_756 2_755
Cs1 Hg1 I1 Cs1 -139.36(2) 2_745 2_755
Cl2 Hg1 I1 Cs1 48.48(19) . .
Cl1 Hg1 I1 Cs1 -49.30(19) . .
I2 Hg1 I1 Cs1 -179.18(17) . .
Cs2 Hg1 I1 Cs1 0.43(18) . .
Cs1 Hg1 I1 Cs1 179.79(7) 1_455 .
Cs2 Hg1 I1 Cs1 -98.54(4) 2_746 .
Cs2 Hg1 I1 Cs1 98.21(4) 2_756 .
Cs1 Hg1 I1 Cs1 -69.79(3) 2_745 .
Cs1 Hg1 I1 Cs1 69.57(3) 2_755 .
Cl1 Cs1 I1 Hg1 -142.18(14) 2_755 .
Cl2 Cs1 I1 Hg1 140.47(14) 2_745 .
Cl2 Cs1 I1 Hg1 -37.35(14) . .
Cl1 Cs1 I1 Hg1 37.53(14) . .
I2 Cs1 I1 Hg1 0.99(15) 1_655 .
I1 Cs1 I1 Hg1 179.67(11) 1_655 .
I1 Cs1 I1 Hg1 -90.71(7) 2_755 .
I1 Cs1 I1 Hg1 90.16(7) 2_745 .
Hg1 Cs1 I1 Hg1 164(5) 1_655 .
Hg1 Cs1 I1 Hg1 -123.15(9) 2_755 .
Cl1 Cs1 I1 Cs2 38.21(17) 2_755 1_454
Cl2 Cs1 I1 Cs2 -39.13(17) 2_745 1_454
Cl2 Cs1 I1 Cs2 143.04(15) . 1_454
Cl1 Cs1 I1 Cs2 -142.07(15) . 1_454
I2 Cs1 I1 Cs2 -178.62(12) 1_655 1_454
I1 Cs1 I1 Cs2 0.1(2) 1_655 1_454
I1 Cs1 I1 Cs2 89.68(11) 2_755 1_454
I1 Cs1 I1 Cs2 -89.45(11) 2_745 1_454
Hg1 Cs1 I1 Cs2 -179.60(17) . 1_454
Hg1 Cs1 I1 Cs2 -16(5) 1_655 1_454
Hg1 Cs1 I1 Cs2 57.25(11) 2_755 1_454
Cl1 Cs1 I1 Cs1 -141.85(16) 2_755 1_455
Cl2 Cs1 I1 Cs1 140.81(16) 2_745 1_455
Cl2 Cs1 I1 Cs1 -37.0(2) . 1_455
Cl1 Cs1 I1 Cs1 37.9(2) . 1_455
I2 Cs1 I1 Cs1 1.3(2) 1_655 1_455
I1 Cs1 I1 Cs1 180.0 1_655 1_455
I1 Cs1 I1 Cs1 -90.38(13) 2_755 1_455
I1 Cs1 I1 Cs1 90.49(13) 2_745 1_455
Hg1 Cs1 I1 Cs1 0.33(11) . 1_455
Hg1 Cs1 I1 Cs1 164(5) 1_655 1_455
Hg1 Cs1 I1 Cs1 -122.82(13) 2_755 1_455
Cl1 Cs1 I1 Cs1 127.66(12) 2_755 2_745
Cl2 Cs1 I1 Cs1 50.32(12) 2_745 2_745
Cl2 Cs1 I1 Cs1 -127.51(12) . 2_745
Cl1 Cs1 I1 Cs1 -52.62(12) . 2_745
I2 Cs1 I1 Cs1 -89.17(11) 1_655 2_745
I1 Cs1 I1 Cs1 89.51(13) 1_655 2_745
I1 Cs1 I1 Cs1 179.13(2) 2_755 2_745
I1 Cs1 I1 Cs1 0.0 2_745 2_745
Hg1 Cs1 I1 Cs1 -90.16(7) . 2_745
Hg1 Cs1 I1 Cs1 74(5) 1_655 2_745
Hg1 Cs1 I1 Cs1 146.69(3) 2_755 2_745
Cl1 Cs1 I1 Cs1 -51.47(11) 2_755 2_755
Cl2 Cs1 I1 Cs1 -128.81(12) 2_745 2_755
Cl2 Cs1 I1 Cs1 53.36(12) . 2_755
Cl1 Cs1 I1 Cs1 128.25(12) . 2_755
I2 Cs1 I1 Cs1 91.70(11) 1_655 2_755
I1 Cs1 I1 Cs1 -89.62(13) 1_655 2_755
I1 Cs1 I1 Cs1 0.0 2_755 2_755
I1 Cs1 I1 Cs1 -179.13(2) 2_745 2_755
Hg1 Cs1 I1 Cs1 90.71(7) . 2_755
Hg1 Cs1 I1 Cs1 -106(5) 1_655 2_755
Hg1 Cs1 I1 Cs1 -32.44(2) 2_755 2_755
Cl2 Hg1 I2 Cs2 128.8(3) . 1_455
Cl1 Hg1 I2 Cs2 -133.7(3) . 1_455
I1 Hg1 I2 Cs2 -3.3(3) . 1_455
Cs1 Hg1 I2 Cs2 178.23(11) . 1_455
Cs2 Hg1 I2 Cs2 176.9(2) . 1_455
Cs1 Hg1 I2 Cs2 -2.3(2) 1_455 1_455
Cs2 Hg1 I2 Cs2 -112.2(2) 2_746 1_455
Cs2 Hg1 I2 Cs2 106.3(2) 2_756 1_455
Cs1 Hg1 I2 Cs2 -85.5(2) 2_745 1_455
Cs1 Hg1 I2 Cs2 79.8(2) 2_755 1_455
Cl2 Hg1 I2 Cs1 131.03(18) . 1_455
Cl1 Hg1 I2 Cs1 -131.44(18) . 1_455
I1 Hg1 I2 Cs1 -1.03(16) . 1_455
Cs1 Hg1 I2 Cs1 -179.51(18) . 1_455
Cs2 Hg1 I2 Cs1 179.18(6) . 1_455
Cs2 Hg1 I2 Cs1 -109.98(5) 2_746 1_455
Cs2 Hg1 I2 Cs1 108.53(5) 2_756 1_455
Cs1 Hg1 I2 Cs1 -83.23(4) 2_745 1_455
Cs1 Hg1 I2 Cs1 82.03(5) 2_755 1_455
Cl2 Hg1 I2 Cs2 -118.99(19) . 2_746
Cl1 Hg1 I2 Cs2 -21.47(19) . 2_746
I1 Hg1 I2 Cs2 108.95(15) . 2_746
Cs1 Hg1 I2 Cs2 -69.54(19) . 2_746
Cs2 Hg1 I2 Cs2 -70.85(3) . 2_746
Cs1 Hg1 I2 Cs2 109.98(5) 1_455 2_746
Cs2 Hg1 I2 Cs2 -141.49(2) 2_756 2_746
Cs1 Hg1 I2 Cs2 26.75(3) 2_745 2_746
Cs1 Hg1 I2 Cs2 -167.99(2) 2_755 2_746
Cl2 Hg1 I2 Cs2 22.51(19) . 2_756
Cl1 Hg1 I2 Cs2 120.03(18) . 2_756
I1 Hg1 I2 Cs2 -109.56(15) . 2_756
Cs1 Hg1 I2 Cs2 71.96(18) . 2_756
Cs2 Hg1 I2 Cs2 70.65(3) . 2_756
Cs1 Hg1 I2 Cs2 -108.53(5) 1_455 2_756
Cs2 Hg1 I2 Cs2 141.49(2) 2_746 2_756
Cs1 Hg1 I2 Cs2 168.24(2) 2_745 2_756
Cs1 Hg1 I2 Cs2 -26.49(3) 2_755 2_756
